data_7132844
loop_
_publ_author_name
'Bhattacharjee, Suvam'
'Hajra, Alakananda'

_publ_section_title
;
 Site-selective direct nitration of 2<i>H</i>-indazoles: easy access to
 7-nitroindazoles.
;
_journal_issue 30
_journal_name_full 'Chemical communications (Cambridge, England)'
_journal_page_first 4076
_journal_page_last 4079
_journal_paper_doi 10.1039/d4cc00214h
_journal_volume 60
_journal_year 2024
_chemical_formula_moiety 'C14 H11 N3 O2'
_chemical_formula_sum 'C14 H11 N3 O2'
_chemical_formula_weight 253.26
_space_group_crystal_system orthorhombic
_space_group_IT_number 19
_space_group_name_Hall 'P 2ac 2ab'
_space_group_name_H-M_alt 'P 21 21 21'
_atom_sites_solution_hydrogens geom
_audit_creation_date 2023-08-05
_audit_creation_method
;
Olex2 1.3
(compiled 2020.11.12 svn.r5f609507 for OlexSys, GUI svn.r6408)
;
_audit_update_record
;
2023-12-09 deposited with the CCDC.	2024-03-14 downloaded from the CCDC.
;
_cell_angle_alpha 90
_cell_angle_beta 90
_cell_angle_gamma 90
_cell_formula_units_Z 4
_cell_length_a 8.1213(7)
_cell_length_b 11.1938(9)
_cell_length_c 13.6325(11)
_cell_measurement_reflns_used 9913
_cell_measurement_temperature 298(2)
_cell_measurement_theta_max 27.09
_cell_measurement_theta_min 2.51
_cell_volume 1239.31(18)
_computing_cell_refinement 'SAINT V8.40B (?, 2016)'
_computing_data_reduction 'SAINT V8.40B (?, 2016)'
_computing_molecular_graphics 'Olex2 1.3 (Dolomanov et al., 2009)'
_computing_publication_material 'Olex2 1.3 (Dolomanov et al., 2009)'
_computing_structure_refinement 'XL  (Sheldrick, 2008)'
_computing_structure_solution 'SHELXT 2018/2 (Sheldrick, 2018)'
_diffrn_ambient_temperature 298.0
_diffrn_measured_fraction_theta_full 0.988
_diffrn_measured_fraction_theta_max 0.988
_diffrn_measurement_device_type 'Bruker APEX-II CCD'
_diffrn_measurement_method '\f and \w scans'
_diffrn_radiation_type MoK\a
_diffrn_radiation_wavelength 0.71073
_diffrn_reflns_av_R_equivalents 0.0251
_diffrn_reflns_av_unetI/netI 0.0114
_diffrn_reflns_Laue_measured_fraction_full 0.988
_diffrn_reflns_Laue_measured_fraction_max 0.988
_diffrn_reflns_limit_h_max 9
_diffrn_reflns_limit_h_min -9
_diffrn_reflns_limit_k_max 13
_diffrn_reflns_limit_k_min -13
_diffrn_reflns_limit_l_max 16
_diffrn_reflns_limit_l_min -16
_diffrn_reflns_number 28821
_diffrn_reflns_point_group_measured_fraction_full 0.990
_diffrn_reflns_point_group_measured_fraction_max 0.990
_diffrn_reflns_theta_full 24.999
_diffrn_reflns_theta_max 24.999
_diffrn_reflns_theta_min 3.441
_diffrn_source_current 1.4
_diffrn_source_power 0.07
_diffrn_source_voltage 50.0
_diffrn_standards_number 0
_exptl_absorpt_coefficient_mu 0.094
_exptl_absorpt_correction_T_max 0.7455
_exptl_absorpt_correction_T_min 0.7091
_exptl_absorpt_correction_type none
_exptl_absorpt_process_details
;
SADABS-2016/2 (Bruker,2016/2) was used for absorption correction.
wR2(int) was 0.1065 before and 0.0479 after correction.
The Ratio of minimum to maximum transmission is 0.9512.
The \l/2 correction factor is Not present.
;
_exptl_crystal_colour brown
_exptl_crystal_density_diffrn 1.357
_exptl_crystal_description block
_exptl_crystal_F_000 528
_exptl_crystal_size_max 0.28
_exptl_crystal_size_mid 0.24
_exptl_crystal_size_min 0.20
_refine_diff_density_max 0.102
_refine_diff_density_min -0.097
_refine_diff_density_rms 0.022
_refine_ls_abs_structure_details
;
 Flack x determined using 846 quotients [(I+)-(I-)]/[(I+)+(I-)]
 (Parsons, Flack and Wagner, Acta Cryst. B69 (2013) 249-259).
;
_refine_ls_abs_structure_Flack 0.2(3)
_refine_ls_extinction_method none
_refine_ls_goodness_of_fit_ref 1.093
_refine_ls_hydrogen_treatment constr
_refine_ls_matrix_type full
_refine_ls_number_parameters 173
_refine_ls_number_reflns 2164
_refine_ls_number_restraints 0
_refine_ls_restrained_S_all 1.093
_refine_ls_R_factor_all 0.0318
_refine_ls_R_factor_gt 0.0300
_refine_ls_shift/su_max 0.000
_refine_ls_shift/su_mean 0.000
_refine_ls_structure_factor_coef Fsqd
_refine_ls_weighting_details 'w=1/[\s^2^(Fo^2^)+(0.0388P)^2^+0.1347P] where P=(Fo^2^+2Fc^2^)/3'
_refine_ls_weighting_scheme calc
_refine_ls_wR_factor_gt 0.0761
_refine_ls_wR_factor_ref 0.0781
_reflns_Friedel_coverage 0.712
_reflns_Friedel_fraction_full 0.994
_reflns_Friedel_fraction_max 0.994
_reflns_number_gt 2071
_reflns_number_total 2164
_reflns_threshold_expression 'I > 2\s(I)'
_cod_data_source_file d4cc00214h2.cif
_cod_data_source_block bm_0m_a
_cod_depositor_comments 'Adding full bibliography for 7132844.cif.'
_cod_database_code 7132844
_shelx_shelxl_version_number 2019/1
_shelx_space_group_comment
;
The symmetry employed for this shelxl refinement is uniquely defined
by the following loop, which should always be used as a source of
symmetry information in preference to the above space-group names.
They are only intended as comments.
;
_olex2_refinement_description
;
1. Fixed Uiso
 At 1.2 times of:
  All C(H) groups
 At 1.5 times of:
  All C(H,H,H) groups
2.a Aromatic/amide H refined with riding coordinates:
 C7(H7), C13(H13), C5(H5), C3(H3), C9(H9), C4(H4), C11(H11), C10(H10)
2.b Idealised Me refined as rotating group:
 C14(H14A,H14B,H14C)
;
_olex2_submission_special_instructions 'No special instructions were received'

loop_
_space_group_symop_operation_xyz
'x, y, z'
'-x+1/2, -y, z+1/2'
'-x, y+1/2, -z+1/2'
'x+1/2, -y+1/2, -z'

loop_
_atom_site_label
_atom_site_type_symbol
_atom_site_fract_x
_atom_site_fract_y
_atom_site_fract_z
_atom_site_U_iso_or_equiv
_atom_site_adp_type
_atom_site_occupancy
_atom_site_site_symmetry_order
_atom_site_calc_flag
_atom_site_refinement_flags_posn
_atom_site_refinement_flags_adp
_atom_site_refinement_flags_occupancy
_atom_site_disorder_assembly
_atom_site_disorder_group
N1 N 0.25952(19) 0.35148(14) 0.39072(11) 0.0463(4) Uani 1 1 d . . . . .
N2 N 0.42146(19) 0.32144(13) 0.37959(12) 0.0449(4) Uani 1 1 d . . . . .
O1 O -0.0621(2) 0.4274(2) 0.40767(15) 0.0966(7) Uani 1 1 d . . . . .
N3 N -0.0428(2) 0.45594(17) 0.49264(15) 0.0611(5) Uani 1 1 d . . . . .
O2 O -0.1568(2) 0.4882(2) 0.54427(16) 0.1026(7) Uani 1 1 d . . . . .
C7 C 0.5156(2) 0.34883(17) 0.45743(14) 0.0472(5) Uani 1 1 d . . . . .
H7 H 0.628050 0.335439 0.463867 0.057 Uiso 1 1 calc R U . . .
C8 C 0.4733(2) 0.26855(16) 0.28963(14) 0.0468(4) Uani 1 1 d . . . . .
C13 C 0.6345(3) 0.28231(17) 0.25944(15) 0.0522(5) Uani 1 1 d . . . . .
H13 H 0.707879 0.325639 0.297900 0.063 Uiso 1 1 calc R U . . .
C1 C 0.2551(2) 0.40089(15) 0.48047(13) 0.0428(4) Uani 1 1 d . . . . .
C6 C 0.4128(2) 0.40078(16) 0.52614(13) 0.0447(4) Uani 1 1 d . . . . .
C2 C 0.1218(2) 0.45169(17) 0.53356(15) 0.0486(5) Uani 1 1 d . . . . .
C5 C 0.4367(3) 0.44980(18) 0.62007(14) 0.0542(5) Uani 1 1 d . . . . .
H5 H 0.540238 0.448802 0.649181 0.065 Uiso 1 1 calc R U . . .
C3 C 0.1482(3) 0.49900(19) 0.62431(15) 0.0569(5) Uani 1 1 d . . . . .
H3 H 0.060334 0.532255 0.658497 0.068 Uiso 1 1 calc R U . . .
C9 C 0.3618(3) 0.20517(19) 0.23406(16) 0.0599(6) Uani 1 1 d . . . . .
H9 H 0.253467 0.195786 0.254858 0.072 Uiso 1 1 calc R U . . .
C4 C 0.3062(3) 0.4985(2) 0.66744(15) 0.0601(5) Uani 1 1 d . . . . .
H4 H 0.320933 0.532145 0.729204 0.072 Uiso 1 1 calc R U . . .
C12 C 0.6879(3) 0.23160(18) 0.17165(16) 0.0584(6) Uani 1 1 d . . . . .
C14 C 0.8648(3) 0.2444(3) 0.1400(2) 0.0851(8) Uani 1 1 d . . . . .
H14A H 0.913722 0.166674 0.133867 0.128 Uiso 1 1 calc R U . . .
H14B H 0.924107 0.289957 0.188074 0.128 Uiso 1 1 calc R U . . .
H14C H 0.869291 0.284692 0.077897 0.128 Uiso 1 1 calc R U . . .
C11 C 0.5751(3) 0.1700(2) 0.11535(19) 0.0703(7) Uani 1 1 d . . . . .
H11 H 0.607505 0.137514 0.055592 0.084 Uiso 1 1 calc R U . . .
C10 C 0.4147(3) 0.1560(2) 0.14678(18) 0.0725(7) Uani 1 1 d . . . . .
H10 H 0.341130 0.112629 0.108493 0.087 Uiso 1 1 calc R U . . .

loop_
_atom_site_aniso_label
_atom_site_aniso_U_11
_atom_site_aniso_U_22
_atom_site_aniso_U_33
_atom_site_aniso_U_23
_atom_site_aniso_U_13
_atom_site_aniso_U_12
N1 0.0383(8) 0.0515(9) 0.0492(8) 0.0000(7) -0.0027(7) -0.0013(7)
N2 0.0415(8) 0.0460(8) 0.0473(9) -0.0009(7) -0.0030(7) 0.0019(7)
O1 0.0520(10) 0.1511(19) 0.0868(13) -0.0359(13) -0.0153(9) 0.0130(11)
N3 0.0420(9) 0.0667(11) 0.0748(12) -0.0051(9) 0.0017(9) 0.0010(8)
O2 0.0462(9) 0.154(2) 0.1078(15) -0.0291(15) 0.0093(10) 0.0146(12)
C7 0.0416(9) 0.0499(10) 0.0502(10) 0.0012(9) -0.0085(8) 0.0047(8)
C8 0.0476(10) 0.0440(9) 0.0487(10) -0.0005(8) -0.0017(8) 0.0031(8)
C13 0.0513(12) 0.0502(10) 0.0553(11) -0.0024(9) -0.0023(9) 0.0017(9)
C1 0.0411(10) 0.0408(9) 0.0464(9) 0.0056(8) -0.0017(8) -0.0034(8)
C6 0.0443(10) 0.0443(9) 0.0457(10) 0.0046(8) -0.0050(8) 0.0015(8)
C2 0.0413(10) 0.0478(9) 0.0567(11) 0.0045(9) 0.0018(8) -0.0031(8)
C5 0.0538(12) 0.0593(11) 0.0495(10) 0.0003(9) -0.0090(9) 0.0005(10)
C3 0.0544(11) 0.0574(11) 0.0587(12) -0.0052(10) 0.0103(10) -0.0011(10)
C9 0.0553(13) 0.0609(12) 0.0634(13) -0.0099(11) -0.0039(10) -0.0043(10)
C4 0.0661(13) 0.0650(12) 0.0492(11) -0.0079(10) -0.0011(9) -0.0020(11)
C12 0.0633(13) 0.0520(11) 0.0600(13) -0.0017(10) 0.0071(10) 0.0084(10)
C14 0.0766(17) 0.0935(19) 0.0854(18) -0.0110(16) 0.0242(15) 0.0056(15)
C11 0.0809(17) 0.0672(14) 0.0627(14) -0.0179(11) 0.0039(13) 0.0103(12)
C10 0.0759(16) 0.0681(14) 0.0734(15) -0.0245(12) -0.0126(13) -0.0028(12)

loop_
_atom_type_symbol
_atom_type_description
_atom_type_scat_dispersion_real
_atom_type_scat_dispersion_imag
_atom_type_scat_source
C C 0.0033 0.0016 'International Tables Vol C Tables 4.2.6.8 and 6.1.1.4'
H H 0.0000 0.0000 'International Tables Vol C Tables 4.2.6.8 and 6.1.1.4'
N N 0.0061 0.0033 'International Tables Vol C Tables 4.2.6.8 and 6.1.1.4'
O O 0.0106 0.0060 'International Tables Vol C Tables 4.2.6.8 and 6.1.1.4'

loop_
_geom_angle_atom_site_label_1
_geom_angle_atom_site_label_2
_geom_angle_atom_site_label_3
_geom_angle
_geom_angle_site_symmetry_1
_geom_angle_site_symmetry_3
_geom_angle_publ_flag
C1 N1 N2 103.21(15) . . ?
N1 N2 C8 118.84(15) . . ?
C7 N2 N1 113.82(16) . . ?
C7 N2 C8 127.32(17) . . ?
O1 N3 O2 122.2(2) . . ?
O1 N3 C2 118.59(19) . . ?
O2 N3 C2 119.25(19) . . ?
N2 C7 H7 126.6 . . ?
N2 C7 C6 106.73(17) . . ?
C6 C7 H7 126.6 . . ?
C13 C8 N2 119.36(18) . . ?
C9 C8 N2 119.50(18) . . ?
C9 C8 C13 121.14(19) . . ?
C8 C13 H13 119.8 . . ?
C8 C13 C12 120.35(19) . . ?
C12 C13 H13 119.8 . . ?
N1 C1 C6 111.93(16) . . ?
N1 C1 C2 130.50(17) . . ?
C2 C1 C6 117.56(16) . . ?
C7 C6 C1 104.30(16) . . ?
C7 C6 C5 134.23(19) . . ?
C5 C6 C1 121.45(18) . . ?
C1 C2 N3 121.31(18) . . ?
C3 C2 N3 118.78(18) . . ?
C3 C2 C1 119.90(18) . . ?
C6 C5 H5 120.6 . . ?
C4 C5 C6 118.9(2) . . ?
C4 C5 H5 120.6 . . ?
C2 C3 H3 119.3 . . ?
C2 C3 C4 121.31(19) . . ?
C4 C3 H3 119.3 . . ?
C8 C9 H9 120.8 . . ?
C8 C9 C10 118.3(2) . . ?
C10 C9 H9 120.8 . . ?
C5 C4 C3 120.91(19) . . ?
C5 C4 H4 119.5 . . ?
C3 C4 H4 119.5 . . ?
C13 C12 C14 120.2(2) . . ?
C11 C12 C13 118.3(2) . . ?
C11 C12 C14 121.4(2) . . ?
C12 C14 H14A 109.5 . . ?
C12 C14 H14B 109.5 . . ?
C12 C14 H14C 109.5 . . ?
H14A C14 H14B 109.5 . . ?
H14A C14 H14C 109.5 . . ?
H14B C14 H14C 109.5 . . ?
C12 C11 H11 119.6 . . ?
C10 C11 C12 120.7(2) . . ?
C10 C11 H11 119.6 . . ?
C9 C10 C11 121.1(2) . . ?
C9 C10 H10 119.5 . . ?
C11 C10 H10 119.5 . . ?

loop_
_geom_bond_atom_site_label_1
_geom_bond_atom_site_label_2
_geom_bond_distance
_geom_bond_site_symmetry_2
_geom_bond_publ_flag
N1 N2 1.366(2) . ?
N1 C1 1.343(2) . ?
N2 C7 1.343(2) . ?
N2 C8 1.426(2) . ?
O1 N3 1.212(2) . ?
N3 O2 1.218(2) . ?
N3 C2 1.450(3) . ?
C7 H7 0.9300 . ?
C7 C6 1.383(3) . ?
C8 C13 1.381(3) . ?
C8 C9 1.378(3) . ?
C13 H13 0.9300 . ?
C13 C12 1.394(3) . ?
C1 C6 1.424(3) . ?
C1 C2 1.420(3) . ?
C6 C5 1.406(3) . ?
C2 C3 1.363(3) . ?
C5 H5 0.9300 . ?
C5 C4 1.356(3) . ?
C3 H3 0.9300 . ?
C3 C4 1.411(3) . ?
C9 H9 0.9300 . ?
C9 C10 1.380(3) . ?
C4 H4 0.9300 . ?
C12 C14 1.507(3) . ?
C12 C11 1.380(3) . ?
C14 H14A 0.9600 . ?
C14 H14B 0.9600 . ?
C14 H14C 0.9600 . ?
C11 H11 0.9300 . ?
C11 C10 1.380(4) . ?
C10 H10 0.9300 . ?

loop_
_geom_torsion_atom_site_label_1
_geom_torsion_atom_site_label_2
_geom_torsion_atom_site_label_3
_geom_torsion_atom_site_label_4
_geom_torsion
_geom_torsion_site_symmetry_1
_geom_torsion_site_symmetry_2
_geom_torsion_site_symmetry_3
_geom_torsion_site_symmetry_4
_geom_torsion_publ_flag
N1 N2 C7 C6 0.0(2) . . . . ?
N1 N2 C8 C13 153.28(17) . . . . ?
N1 N2 C8 C9 -26.4(3) . . . . ?
N1 C1 C6 C7 0.7(2) . . . . ?
N1 C1 C6 C5 179.13(17) . . . . ?
N1 C1 C2 N3 0.4(3) . . . . ?
N1 C1 C2 C3 -178.81(19) . . . . ?
N2 N1 C1 C6 -0.67(19) . . . . ?
N2 N1 C1 C2 178.81(17) . . . . ?
N2 C7 C6 C1 -0.4(2) . . . . ?
N2 C7 C6 C5 -178.5(2) . . . . ?
N2 C8 C13 C12 -179.86(17) . . . . ?
N2 C8 C9 C10 179.32(19) . . . . ?
O1 N3 C2 C1 -8.1(3) . . . . ?
O1 N3 C2 C3 171.1(2) . . . . ?
N3 C2 C3 C4 -179.3(2) . . . . ?
O2 N3 C2 C1 172.1(2) . . . . ?
O2 N3 C2 C3 -8.8(3) . . . . ?
C7 N2 C8 C13 -25.3(3) . . . . ?
C7 N2 C8 C9 155.05(19) . . . . ?
C7 C6 C5 C4 177.6(2) . . . . ?
C8 N2 C7 C6 178.59(16) . . . . ?
C8 C13 C12 C14 -178.6(2) . . . . ?
C8 C13 C12 C11 1.3(3) . . . . ?
C8 C9 C10 C11 -0.3(4) . . . . ?
C13 C8 C9 C10 -0.3(3) . . . . ?
C13 C12 C11 C10 -1.9(4) . . . . ?
C1 N1 N2 C7 0.4(2) . . . . ?
C1 N1 N2 C8 -178.31(15) . . . . ?
C1 C6 C5 C4 -0.3(3) . . . . ?
C1 C2 C3 C4 -0.1(3) . . . . ?
C6 C1 C2 N3 179.82(17) . . . . ?
C6 C1 C2 C3 0.7(3) . . . . ?
C6 C5 C4 C3 0.8(3) . . . . ?
C2 C1 C6 C7 -178.89(15) . . . . ?
C2 C1 C6 C5 -0.4(3) . . . . ?
C2 C3 C4 C5 -0.6(3) . . . . ?
C9 C8 C13 C12 -0.2(3) . . . . ?
C12 C11 C10 C9 1.4(4) . . . . ?
C14 C12 C11 C10 178.0(2) . . . . ?
